data_7155809
loop_
_publ_author_name
'Nallagonda, Rajender'
'Reddy, Reddy Rajasekhar'
'Ghorai, Prasanta'

_publ_section_title
;
 Nitrile-Assisted Oxidation over Oxidative-Annulation: Pd-Catalyzed
 \a,\b-Dehydrogenation of \a-Cinnamyl \b-Keto Nitriles
;
_journal_name_full 'Org. Biomol. Chem.'
_journal_paper_doi 10.1039/C7OB00912G
_journal_year 2017
_chemical_formula_sum 'C16 H11 N O2'
_chemical_formula_weight 249.26
_space_group_crystal_system triclinic
_space_group_IT_number 2
_space_group_name_Hall '-P 1'
_space_group_name_H-M_alt 'P -1'
_symmetry_space_group_name_Hall '-P 1'
_symmetry_space_group_name_H-M 'P -1'
_atom_sites_solution_hydrogens geom
_audit_creation_method SHELXL-2014/6
_audit_update_record
;
2015-12-23 deposited with the CCDC.
2017-08-09 downloaded from the CCDC.
;
_cell_angle_alpha 80.8360(10)
_cell_angle_beta 86.5030(10)
_cell_angle_gamma 84.0740(10)
_cell_formula_units_Z 2
_cell_length_a 7.41800(10)
_cell_length_b 7.55290(10)
_cell_length_c 10.9647(2)
_cell_measurement_temperature 296(2)
_cell_volume 602.621(16)
_computing_structure_refinement 'SHELXL-2014/6 (Sheldrick, 2014)'
_diffrn_ambient_temperature 296(2)
_diffrn_measured_fraction_theta_full 0.998
_diffrn_measured_fraction_theta_max 0.992
_diffrn_measurement_device_type 'Bruker APEX-II CCD'
_diffrn_radiation_type MoK\a
_diffrn_radiation_wavelength 0.71073
_diffrn_reflns_av_R_equivalents 0.0226
_diffrn_reflns_av_unetI/netI 0.0234
_diffrn_reflns_Laue_measured_fraction_full 0.998
_diffrn_reflns_Laue_measured_fraction_max 0.992
_diffrn_reflns_limit_h_max 10
_diffrn_reflns_limit_h_min -10
_diffrn_reflns_limit_k_max 10
_diffrn_reflns_limit_k_min -10
_diffrn_reflns_limit_l_max 15
_diffrn_reflns_limit_l_min -15
_diffrn_reflns_number 12824
_diffrn_reflns_point_group_measured_fraction_full 0.998
_diffrn_reflns_point_group_measured_fraction_max 0.992
_diffrn_reflns_theta_full 25.242
_diffrn_reflns_theta_max 30.267
_diffrn_reflns_theta_min 1.883
_exptl_absorpt_coefficient_mu 0.091
_exptl_absorpt_correction_type none
_exptl_crystal_colour colourless
_exptl_crystal_density_diffrn 1.374
_exptl_crystal_description Plate
_exptl_crystal_F_000 260
_exptl_crystal_size_max .15
_exptl_crystal_size_mid .11
_exptl_crystal_size_min .09
_refine_diff_density_max 0.382
_refine_diff_density_min -0.286
_refine_diff_density_rms 0.047
_refine_ls_extinction_method none
_refine_ls_goodness_of_fit_ref 1.147
_refine_ls_hydrogen_treatment constr
_refine_ls_matrix_type full
_refine_ls_number_parameters 172
_refine_ls_number_reflns 3589
_refine_ls_number_restraints 0
_refine_ls_restrained_S_all 1.147
_refine_ls_R_factor_all 0.0488
_refine_ls_R_factor_gt 0.0430
_refine_ls_shift/su_max 0.000
_refine_ls_shift/su_mean 0.000
_refine_ls_structure_factor_coef Fsqd
_refine_ls_weighting_details 'w=1/[\s^2^(Fo^2^)+(0.1000P)^2^] where P=(Fo^2^+2Fc^2^)/3'
_refine_ls_weighting_scheme calc
_refine_ls_wR_factor_gt 0.1418
_refine_ls_wR_factor_ref 0.1481
_reflns_Friedel_coverage 0.000
_reflns_number_gt 3102
_reflns_number_total 3589
_reflns_threshold_expression 'I > 2\s(I)'
_cod_data_source_file c7ob00912g3.cif
_cod_data_source_block TRYA1_a
_cod_database_code 7155809
_shelx_space_group_comment
;
The symmetry employed for this shelxl refinement is uniquely defined
by the following loop, which should always be used as a source of
symmetry information in preference to the above space-group names.
They are only intended as comments.
;
_shelxl_version_number 2014/6

loop_
_space_group_symop_operation_xyz
'x, y, z'
'-x, -y, -z'

loop_
_atom_site_label
_atom_site_type_symbol
_atom_site_fract_x
_atom_site_fract_y
_atom_site_fract_z
_atom_site_U_iso_or_equiv
_atom_site_adp_type
_atom_site_occupancy
_atom_site_site_symmetry_order
_atom_site_calc_flag
_atom_site_refinement_flags_posn
_atom_site_refinement_flags_adp
O001 O 0.88538(9) -0.00470(9) 0.12169(6) 0.02282(19) Uani 1 1 d . .
O002 O 0.72268(11) 0.31621(10) 0.04258(6) 0.0283(2) Uani 1 1 d . .
N003 N 0.74830(15) 0.38521(14) 0.46508(9) 0.0357(3) Uani 1 1 d . .
C004 C 0.35605(12) 1.03658(12) 0.22394(9) 0.0176(2) Uani 1 1 d . .
C005 C 0.68125(12) 0.42062(12) 0.23397(8) 0.0177(2) Uani 1 1 d . .
C006 C 0.82800(12) 0.10465(12) 0.20754(8) 0.0170(2) Uani 1 1 d . .
C007 C 0.87025(13) 0.01887(13) 0.32263(9) 0.0204(2) Uani 1 1 d . .
H007 H 0.8459 0.0639 0.3967 0.024 Uiso 1 1 calc R U
C008 C 0.74299(12) 0.28092(12) 0.15410(8) 0.0179(2) Uani 1 1 d . .
C009 C 0.58491(12) 0.57456(12) 0.18200(9) 0.0188(2) Uani 1 1 d . .
H009 H 0.5608 0.5835 0.0989 0.023 Uiso 1 1 calc R U
C00A C 0.42799(13) 0.87169(13) 0.17839(9) 0.0195(2) Uani 1 1 d . .
H00A H 0.4107 0.8673 0.0957 0.023 Uiso 1 1 calc R U
C00B C 0.51720(13) 0.72377(12) 0.24243(9) 0.0195(2) Uani 1 1 d . .
H00B H 0.5345 0.7193 0.3262 0.023 Uiso 1 1 calc R U
C00C C 0.71945(13) 0.39829(13) 0.36185(9) 0.0223(2) Uani 1 1 d . .
C00D C 0.36394(13) 1.06214(13) 0.34723(9) 0.0212(2) Uani 1 1 d . .
H00D H 0.4167 0.9702 0.4045 0.025 Uiso 1 1 calc R U
C00E C 0.27444(13) 1.17707(13) 0.14026(9) 0.0205(2) Uani 1 1 d . .
H00E H 0.2669 1.1618 0.0583 0.025 Uiso 1 1 calc R U
C00F C 0.20453(13) 1.33873(13) 0.17740(10) 0.0245(2) Uani 1 1 d . .
H00F H 0.1513 1.4310 0.1205 0.029 Uiso 1 1 calc R U
C00G C 0.95862(13) -0.15242(13) 0.30752(10) 0.0242(2) Uani 1 1 d . .
H00G H 1.0032 -0.2420 0.3696 0.029 Uiso 1 1 calc R U
C00H C 0.21438(14) 1.36214(13) 0.29970(10) 0.0248(2) Uani 1 1 d . .
H00H H 0.1681 1.4703 0.3250 0.030 Uiso 1 1 calc R U
C00I C 0.96508(14) -0.15938(13) 0.18505(10) 0.0254(2) Uani 1 1 d . .
H00I H 1.0171 -0.2570 0.1489 0.030 Uiso 1 1 calc R U
C00J C 0.29377(14) 1.22319(13) 0.38439(10) 0.0242(2) Uani 1 1 d . .
H00J H 0.2997 1.2386 0.4665 0.029 Uiso 1 1 calc R U

loop_
_atom_site_aniso_label
_atom_site_aniso_U_11
_atom_site_aniso_U_22
_atom_site_aniso_U_33
_atom_site_aniso_U_23
_atom_site_aniso_U_13
_atom_site_aniso_U_12
O001 0.0278(4) 0.0195(3) 0.0217(4) -0.0090(3) -0.0016(3) 0.0045(3)
O002 0.0441(5) 0.0241(4) 0.0154(4) -0.0046(3) -0.0046(3) 0.0064(3)
N003 0.0524(6) 0.0306(5) 0.0236(5) -0.0100(4) -0.0118(4) 0.0139(4)
C004 0.0179(4) 0.0163(4) 0.0186(4) -0.0035(3) -0.0004(3) -0.0008(3)
C005 0.0203(4) 0.0170(4) 0.0158(4) -0.0039(3) -0.0011(3) 0.0006(3)
C006 0.0179(4) 0.0156(4) 0.0181(4) -0.0063(3) 0.0001(3) 0.0003(3)
C007 0.0232(4) 0.0185(4) 0.0188(4) -0.0035(3) -0.0015(3) 0.0025(3)
C008 0.0208(4) 0.0173(4) 0.0158(4) -0.0037(3) -0.0009(3) -0.0004(3)
C009 0.0214(4) 0.0176(4) 0.0173(4) -0.0035(3) -0.0016(3) 0.0004(3)
C00A 0.0223(4) 0.0180(4) 0.0181(4) -0.0044(3) -0.0005(3) 0.0008(3)
C00B 0.0217(4) 0.0185(4) 0.0184(5) -0.0046(3) -0.0019(3) 0.0008(3)
C00C 0.0281(5) 0.0181(4) 0.0205(5) -0.0062(3) -0.0031(4) 0.0048(3)
C00D 0.0247(4) 0.0195(4) 0.0192(5) -0.0041(3) -0.0024(3) 0.0012(3)
C00E 0.0227(4) 0.0191(4) 0.0191(4) -0.0022(3) -0.0012(3) -0.0004(3)
C00F 0.0251(5) 0.0169(4) 0.0297(5) -0.0010(4) -0.0010(4) 0.0021(3)
C00G 0.0246(5) 0.0171(4) 0.0293(5) -0.0025(4) -0.0044(4) 0.0051(3)
C00H 0.0251(5) 0.0175(4) 0.0326(6) -0.0084(4) 0.0033(4) -0.0009(3)
C00I 0.0246(5) 0.0181(4) 0.0336(6) -0.0084(4) -0.0028(4) 0.0051(3)
C00J 0.0277(5) 0.0242(5) 0.0222(5) -0.0095(4) 0.0015(4) -0.0015(4)

loop_
_atom_type_symbol
_atom_type_description
_atom_type_scat_dispersion_real
_atom_type_scat_dispersion_imag
_atom_type_scat_source
C C 0.0033 0.0016 'International Tables Vol C Tables 4.2.6.8 and 6.1.1.4'
H H 0.0000 0.0000 'International Tables Vol C Tables 4.2.6.8 and 6.1.1.4'
N N 0.0061 0.0033 'International Tables Vol C Tables 4.2.6.8 and 6.1.1.4'
O O 0.0106 0.0060 'International Tables Vol C Tables 4.2.6.8 and 6.1.1.4'

loop_
_geom_angle_atom_site_label_1
_geom_angle_atom_site_label_2
_geom_angle_atom_site_label_3
_geom_angle
C00I O001 C006 106.51(7)
C00E C004 C00D 118.29(8)
C00E C004 C00A 118.27(8)
C00D C004 C00A 123.44(8)
C009 C005 C00C 119.16(8)
C009 C005 C008 118.34(8)
C00C C005 C008 122.51(8)
C007 C006 O001 109.69(8)
C007 C006 C008 136.56(9)
O001 C006 C008 113.74(8)
C006 C007 C00G 106.64(8)
C006 C007 H007 126.7
C00G C007 H007 126.7
O002 C008 C006 120.06(8)
O002 C008 C005 119.15(8)
C006 C008 C005 120.79(8)
C005 C009 C00B 126.49(9)
C005 C009 H009 116.8
C00B C009 H009 116.8
C00B C00A C004 127.54(9)
C00B C00A H00A 116.2
C004 C00A H00A 116.2
C00A C00B C009 120.36(8)
C00A C00B H00B 119.8
C009 C00B H00B 119.8
N003 C00C C005 178.07(10)
C00J C00D C004 120.51(9)
C00J C00D H00D 119.7
C004 C00D H00D 119.7
C00F C00E C004 121.22(9)
C00F C00E H00E 119.4
C004 C00E H00E 119.4
C00H C00F C00E 119.74(9)
C00H C00F H00F 120.1
C00E C00F H00F 120.1
C00I C00G C007 106.25(8)
C00I C00G H00G 126.9
C007 C00G H00G 126.9
C00F C00H C00J 119.79(9)
C00F C00H H00H 120.1
C00J C00H H00H 120.1
C00G C00I O001 110.91(8)
C00G C00I H00I 124.5
O001 C00I H00I 124.5
C00D C00J C00H 120.46(9)
C00D C00J H00J 119.8
C00H C00J H00J 119.8

loop_
_geom_bond_atom_site_label_1
_geom_bond_atom_site_label_2
_geom_bond_distance
O001 C00I 1.3586(11)
O001 C006 1.3695(10)
O002 C008 1.2245(11)
N003 C00C 1.1517(13)
C004 C00E 1.3997(12)
C004 C00D 1.4011(13)
C004 C00A 1.4538(12)
C005 C009 1.3618(12)
C005 C00C 1.4276(13)
C005 C008 1.4951(12)
C006 C007 1.3624(13)
C006 C008 1.4618(12)
C007 C00G 1.4180(12)
C007 H007 0.9300
C009 C00B 1.4289(12)
C009 H009 0.9300
C00A C00B 1.3540(12)
C00A H00A 0.9300
C00B H00B 0.9300
C00D C00J 1.3848(12)
C00D H00D 0.9300
C00E C00F 1.3883(13)
C00E H00E 0.9300
C00F C00H 1.3874(15)
C00F H00F 0.9300
C00G C00I 1.3499(15)
C00G H00G 0.9300
C00H C00J 1.3926(14)
C00H H00H 0.9300
C00I H00I 0.9300
C00J H00J 0.9300
